data_4341198
loop_
_publ_author_name
'Yu, Na'
'Klepov, Vladislav V.'
'Modolo, Giuseppe'
'Bosbach, Dirk'
'Suleimanov, Evgeny V.'
'Gesing, Thorsten M.'
'Robben, Lars'
'Alekseev, Evgeny V.'

_publ_section_title
;
 Morphotropy and Temperature-Driven Polymorphism in A2Th(AsO4)2 (A = Li,
 Na, K, Rb, Cs) Series.
;
_journal_issue 20
_journal_name_full 'Inorganic chemistry'
_journal_page_first 11231
_journal_page_last 11241
_journal_paper_doi 10.1021/ic5018246
_journal_volume 53
_journal_year 2014
_chemical_formula_sum 'As2 Li2 O8 Th'
_chemical_formula_weight 523.76
_chemical_name_systematic
; 
 ? 
;
_space_group_IT_number 14
_symmetry_cell_setting monoclinic
_symmetry_space_group_name_Hall '-P 2ybc'
_symmetry_space_group_name_H-M 'P 1 21/c 1'
_atom_sites_solution_primary direct
_atom_sites_solution_secondary difmap
_audit_creation_method SHELXL-97
_cell_angle_alpha 90.00
_cell_angle_beta 106.503(3)
_cell_angle_gamma 90.00
_cell_formula_units_Z 4
_cell_length_a 9.1841(3)
_cell_length_b 13.7468(4)
_cell_length_c 5.63541(17)
_cell_measurement_reflns_used 1529
_cell_measurement_temperature 293(2)
_cell_measurement_theta_max 30.8224
_cell_measurement_theta_min 3.7472
_cell_volume 682.17(4)
_computing_structure_refinement 'SHELXL-97 (Sheldrick, 1997)'
_computing_structure_solution 'SHELXS-97 (Sheldrick, 1990)'
_diffrn_ambient_temperature 293(2)
_diffrn_measured_fraction_theta_full 0.999
_diffrn_measured_fraction_theta_max 0.999
_diffrn_measurement_device_type 'SuperNova, Dual, Cu at zero, Eos'
_diffrn_measurement_method '\w scans'
_diffrn_radiation_monochromator graphite
_diffrn_radiation_source 'fine-focus sealed tube'
_diffrn_radiation_type MoK\a
_diffrn_radiation_wavelength 0.71073
_diffrn_reflns_av_R_equivalents 0.0221
_diffrn_reflns_av_sigmaI/netI 0.0333
_diffrn_reflns_limit_h_max 11
_diffrn_reflns_limit_h_min -9
_diffrn_reflns_limit_k_max 10
_diffrn_reflns_limit_k_min -17
_diffrn_reflns_limit_l_max 4
_diffrn_reflns_limit_l_min -7
_diffrn_reflns_number 3093
_diffrn_reflns_theta_full 27.49
_diffrn_reflns_theta_max 27.49
_diffrn_reflns_theta_min 2.96
_exptl_absorpt_coefficient_mu 31.490
_exptl_absorpt_correction_T_max 1.00000
_exptl_absorpt_correction_T_min 0.36310
_exptl_absorpt_correction_type multi-scan
_exptl_absorpt_process_details
;
CrysAlisPro, Agilent Technologies,
Version 1.171.36.20 (release 27-06-2012 CrysAlis171 .NET)
(compiled Jul 11 2012,15:38:31)
Empirical absorption correction using spherical harmonics,
 implemented in SCALE3 ABSPACK scaling algorithm.
;
_exptl_crystal_colour colourless
_exptl_crystal_density_diffrn 5.100
_exptl_crystal_density_method 'not measured'
_exptl_crystal_description Block
_exptl_crystal_F_000 904
_exptl_crystal_size_max 0.100
_exptl_crystal_size_mid 0.028
_exptl_crystal_size_min 0.020
_refine_diff_density_max 2.630
_refine_diff_density_min -1.857
_refine_diff_density_rms 0.375
_refine_ls_extinction_method none
_refine_ls_goodness_of_fit_ref 1.144
_refine_ls_matrix_type full
_refine_ls_number_parameters 118
_refine_ls_number_reflns 1562
_refine_ls_number_restraints 18
_refine_ls_restrained_S_all 1.143
_refine_ls_R_factor_all 0.0438
_refine_ls_R_factor_gt 0.0384
_refine_ls_shift/su_max 0.000
_refine_ls_shift/su_mean 0.000
_refine_ls_structure_factor_coef Fsqd
_refine_ls_weighting_details 'calc w=1/[\s^2^(Fo^2^)+(0.0405P)^2^+32.4703P] where P=(Fo^2^+2Fc^2^)/3'
_refine_ls_weighting_scheme calc
_refine_ls_wR_factor_gt 0.1054
_refine_ls_wR_factor_ref 0.1084
_reflns_number_gt 1381
_reflns_number_total 1562
_reflns_threshold_expression >2sigma(I)
_cod_data_source_file ic5018246_si_006.cif
_cod_data_source_block 1
_cod_depositor_comments
;
The following automatic conversions were performed:

'_symmetry_cell_setting' value 'monoclinic ' changed to 'monoclinic'
according to
/home/saulius/struct/COD-crude-data--automatic-downloads/rss-feeds/ACS/lib/dictionaries/cif_core.dic
dictionary named 'cif_core.dic' version 2.4.2 from 2011-04-26.

Automatic conversion script
Id: cif_fix_values 2281 2013-09-26 08:29:07Z andrius 

 Adding full bibliography for 4341195--4341199.cif.
;
_cod_original_cell_volume 682.17(3)
_cod_original_sg_symbol_H-M 'P 21/c'
_cod_database_code 4341198

loop_
_symmetry_equiv_pos_as_xyz
'x, y, z'
'-x, y+1/2, -z+1/2'
'-x, -y, -z'
'x, -y-1/2, z-1/2'

loop_
_atom_site_label
_atom_site_type_symbol
_atom_site_fract_x
_atom_site_fract_y
_atom_site_fract_z
_atom_site_U_iso_or_equiv
_atom_site_adp_type
_atom_site_occupancy
_atom_site_symmetry_multiplicity
_atom_site_calc_flag
_atom_site_refinement_flags
Th1 Th 0.61462(5) -0.13333(3) 0.93204(7) 0.00574(16) Uani 1 1 d .
As1 As 0.85231(15) -0.12836(10) 0.5897(2) 0.0091(3) Uani 1 1 d .
As2 As 0.37193(15) -0.13117(10) 1.2742(2) 0.0099(3) Uani 1 1 d .
O1 O 0.4928(10) -0.2179(7) 1.2216(17) 0.0117(18) Uani 1 1 d U
O2 O 0.7778(10) -0.0783(6) 0.3118(16) 0.0097(17) Uani 1 1 d U
O3 O 0.7442(11) -0.2231(7) 0.6442(17) 0.0132(19) Uani 1 1 d .
O4 O 0.1970(11) -0.1741(9) 1.1982(19) 0.023(2) Uani 1 1 d .
O5 O 0.8309(13) -0.0567(8) 0.818(2) 0.023(2) Uani 1 1 d .
O6 O 0.3981(12) -0.0501(8) 1.0632(18) 0.019(2) Uani 1 1 d U
O7 O 0.4322(14) -0.0870(8) 1.565(2) 0.026(2) Uani 1 1 d .
O8 O 1.0324(11) -0.1601(9) 0.6351(19) 0.024(3) Uani 1 1 d .
Li1 Li 0.107(3) -0.2425(19) 1.416(5) 0.026(6) Uani 1 1 d .
Li2 Li 1.211(5) -0.070(3) 0.688(8) 0.052(10) Uani 1 1 d .

loop_
_atom_site_aniso_label
_atom_site_aniso_U_11
_atom_site_aniso_U_22
_atom_site_aniso_U_33
_atom_site_aniso_U_23
_atom_site_aniso_U_13
_atom_site_aniso_U_12
Th1 0.0076(2) 0.0049(2) 0.0045(2) -0.00005(16) 0.00132(16) 0.00019(16)
As1 0.0099(6) 0.0108(6) 0.0068(6) -0.0014(5) 0.0027(5) -0.0018(5)
As2 0.0146(6) 0.0103(6) 0.0053(5) 0.0009(5) 0.0037(5) 0.0038(5)
O1 0.014(4) 0.012(4) 0.011(4) 0.000(3) 0.006(3) 0.004(3)
O2 0.014(3) 0.005(3) 0.010(3) 0.002(3) 0.003(3) 0.000(3)
O3 0.018(5) 0.016(5) 0.007(4) 0.000(4) 0.007(4) 0.001(4)
O4 0.011(5) 0.041(7) 0.017(5) -0.003(5) 0.004(4) 0.004(5)
O5 0.030(6) 0.025(6) 0.021(5) -0.016(5) 0.018(5) -0.012(5)
O6 0.033(4) 0.013(4) 0.015(4) 0.004(3) 0.011(3) 0.008(3)
O7 0.037(6) 0.019(6) 0.019(5) 0.001(5) 0.006(5) -0.006(5)
O8 0.010(5) 0.049(8) 0.015(5) -0.003(5) 0.006(4) 0.007(5)
Li1 0.038(16) 0.009(12) 0.041(17) -0.002(11) 0.027(14) 0.007(11)
Li2 0.08(3) 0.027(18) 0.06(2) 0.000(17) 0.03(2) -0.009(18)

loop_
_atom_type_symbol
_atom_type_description
_atom_type_scat_dispersion_real
_atom_type_scat_dispersion_imag
_atom_type_scat_source
As As 0.0499 2.0058 'International Tables Vol C Tables 4.2.6.8 and 6.1.1.4'
Li Li -0.0003 0.0001 'International Tables Vol C Tables 4.2.6.8 and 6.1.1.4'
O O 0.0106 0.0060 'International Tables Vol C Tables 4.2.6.8 and 6.1.1.4'
Th Th -7.2400 8.8979 'International Tables Vol C Tables 4.2.6.8 and 6.1.1.4'

loop_
_geom_angle_atom_site_label_1
_geom_angle_atom_site_label_2
_geom_angle_atom_site_label_3
_geom_angle
_geom_angle_site_symmetry_1
_geom_angle_site_symmetry_3
O7 Th1 O2 145.2(4) 1_554 1_556
O7 Th1 O3 141.1(4) 1_554 4_556
O2 Th1 O3 73.7(3) 1_556 4_556
O7 Th1 O1 71.9(4) 1_554 4
O2 Th1 O1 141.8(3) 1_556 4
O3 Th1 O1 69.9(3) 4_556 4
O7 Th1 O5 94.5(4) 1_554 .
O2 Th1 O5 75.6(3) 1_556 .
O3 Th1 O5 98.9(4) 4_556 .
O1 Th1 O5 120.9(3) 4 .
O7 Th1 O1 111.1(4) 1_554 .
O2 Th1 O1 81.1(3) 1_556 .
O3 Th1 O1 63.4(3) 4_556 .
O1 Th1 O1 72.76(18) 4 .
O5 Th1 O1 154.1(3) . .
O7 Th1 O6 73.4(4) 1_554 3_657
O2 Th1 O6 71.9(3) 1_556 3_657
O3 Th1 O6 145.2(3) 4_556 3_657
O1 Th1 O6 144.8(3) 4 3_657
O5 Th1 O6 67.8(3) . 3_657
O1 Th1 O6 115.2(3) . 3_657
O7 Th1 O6 73.6(4) 1_554 .
O2 Th1 O6 86.6(3) 1_556 .
O3 Th1 O6 121.9(3) 4_556 .
O1 Th1 O6 103.0(3) 4 .
O5 Th1 O6 128.6(4) . .
O1 Th1 O6 59.8(3) . .
O6 Th1 O6 60.8(4) 3_657 .
O7 Th1 O3 85.2(4) 1_554 .
O2 Th1 O3 115.8(3) 1_556 .
O3 Th1 O3 70.91(18) 4_556 .
O1 Th1 O3 61.9(3) 4 .
O5 Th1 O3 59.7(3) . .
O1 Th1 O3 123.8(3) . .
O6 Th1 O3 121.0(3) 3_657 .
O6 Th1 O3 157.4(3) . .
O7 Th1 As1 84.5(3) 1_554 .
O2 Th1 As1 99.7(2) 1_556 .
O3 Th1 As1 89.5(2) 4_556 .
O1 Th1 As1 91.2(2) 4 .
O5 Th1 As1 29.7(2) . .
O1 Th1 As1 151.7(2) . .
O6 Th1 As1 91.5(2) 3_657 .
O6 Th1 As1 148.3(2) . .
O3 Th1 As1 31.0(2) . .
O7 Th1 As2 94.6(3) 1_554 .
O2 Th1 As2 80.2(2) 1_556 .
O3 Th1 As2 92.1(2) 4_556 .
O1 Th1 As2 89.9(2) 4 .
O5 Th1 As2 149.2(2) . .
O1 Th1 As2 30.0(2) . .
O6 Th1 As2 86.8(2) 3_657 .
O6 Th1 As2 30.0(2) . .
O3 Th1 As2 150.5(2) . .
As1 Th1 As2 178.24(4) . .
O7 Th1 Li2 113.5(8) 1_554 3_757
O2 Th1 Li2 32.1(7) 1_556 3_757
O3 Th1 Li2 105.2(7) 4_556 3_757
O1 Th1 Li2 172.7(7) 4 3_757
O5 Th1 Li2 64.7(7) . 3_757
O1 Th1 Li2 100.3(7) . 3_757
O6 Th1 Li2 40.0(7) 3_657 3_757
O6 Th1 Li2 74.7(7) . 3_757
O3 Th1 Li2 122.4(7) . 3_757
As1 Th1 Li2 94.2(6) . 3_757
As2 Th1 Li2 84.7(6) . 3_757
O8 As1 O2 112.2(5) . .
O8 As1 O5 111.5(6) . .
O2 As1 O5 111.8(5) . .
O8 As1 O3 112.0(6) . .
O2 As1 O3 112.1(4) . .
O5 As1 O3 96.3(5) . .
O8 As1 Li1 37.3(6) . 4_655
O2 As1 Li1 146.5(6) . 4_655
O5 As1 Li1 96.6(7) . 4_655
O3 As1 Li1 80.5(6) . 4_655
O8 As1 Li2 110.0(9) . 3_756
O2 As1 Li2 36.8(8) . 3_756
O5 As1 Li2 80.0(8) . 3_756
O3 As1 Li2 136.0(9) . 3_756
Li1 As1 Li2 143.4(10) 4_655 3_756
O8 As1 Li1 29.9(7) . 1_654
O2 As1 Li1 93.2(6) . 1_654
O5 As1 Li1 141.3(7) . 1_654
O3 As1 Li1 101.1(6) . 1_654
Li1 As1 Li1 53.4(4) 4_655 1_654
Li2 As1 Li1 108.8(9) 3_756 1_654
O8 As1 Th1 134.5(4) . .
O2 As1 Th1 113.2(3) . .
O5 As1 Th1 47.3(4) . .
O3 As1 Th1 50.8(3) . .
Li1 As1 Th1 98.9(5) 4_655 .
Li2 As1 Th1 104.7(8) 3_756 .
Li1 As1 Th1 146.4(5) 1_654 .
O4 As2 O7 114.0(5) . .
O4 As2 O6 112.0(5) . .
O7 As2 O6 111.8(5) . .
O4 As2 O1 109.8(5) . .
O7 As2 O1 111.7(5) . .
O6 As2 O1 96.2(5) . .
O4 As2 Li1 29.6(7) . .
O7 As2 Li1 89.6(7) . .
O6 As2 Li1 140.1(7) . .
O1 As2 Li1 106.9(6) . .
O4 As2 Li1 29.7(6) . 4
O7 As2 Li1 142.1(6) . 4
O6 As2 Li1 98.6(6) . 4
O1 As2 Li1 85.8(6) . 4
Li1 As2 Li1 52.7(4) . 4
O4 As2 Li2 70.5(9) . 1_456
O7 As2 Li2 44.9(9) . 1_456
O6 As2 Li2 121.5(8) . 1_456
O1 As2 Li2 139.9(8) . 1_456
Li1 As2 Li2 52.9(8) . 1_456
Li1 As2 Li2 100.1(9) 4 1_456
O4 As2 Th1 127.5(4) . .
O7 As2 Th1 118.4(4) . .
O6 As2 Th1 49.4(3) . .
O1 As2 Th1 47.2(3) . .
Li1 As2 Th1 146.1(5) . .
Li1 As2 Th1 98.3(5) 4 .
Li2 As2 Th1 160.7(7) 1_456 .
As2 O1 Th1 136.2(5) . 4_556
As2 O1 Th1 102.8(4) . .
Th1 O1 Th1 118.1(3) 4_556 .
As1 O2 Li2 113.9(13) . 3_756
As1 O2 Th1 134.7(5) . 1_554
Li2 O2 Th1 109.8(13) 3_756 1_554
As1 O3 Th1 138.9(5) . 4
As1 O3 Th1 98.2(4) . .
Th1 O3 Th1 116.6(4) 4 .
As2 O4 Li1 125.2(11) . .
As2 O4 Li1 125.5(9) . 4
Li1 O4 Li1 94.2(9) . 4
As1 O5 Th1 103.0(5) . .
As2 O6 Li2 110.1(11) . 1_455
As2 O6 Th1 129.3(5) . 3_657
Li2 O6 Th1 95.8(10) 1_455 3_657
As2 O6 Th1 100.6(4) . .
Li2 O6 Th1 96.9(11) 1_455 .
Th1 O6 Th1 119.2(4) 3_657 .
As2 O7 Li2 104.6(12) . 1_456
As2 O7 Th1 135.4(7) . 1_556
Li2 O7 Th1 103.2(11) 1_456 1_556
As1 O8 Li1 124.9(11) . 1_654
As1 O8 Li2 126.5(14) . .
Li1 O8 Li2 92.1(15) 1_654 .
As1 O8 Li1 113.1(9) . 4_655
Li1 O8 Li1 90.5(7) 1_654 4_655
Li2 O8 Li1 102.2(15) . 4_655
O4 Li1 O8 114.7(14) . 1_456
O4 Li1 O4 130.8(16) . 4_556
O8 Li1 O4 88.3(13) 1_456 4_556
O4 Li1 O8 86.3(12) . 4_456
O8 Li1 O8 141.1(16) 1_456 4_456
O4 Li1 O8 102.6(13) 4_556 4_456
O4 Li1 Li2 78.2(12) . 1_456
O8 Li1 Li2 44.9(11) 1_456 1_456
O4 Li1 Li2 93.0(14) 4_556 1_456
O8 Li1 Li2 162.9(16) 4_456 1_456
O4 Li1 As1 107.0(12) . 4_456
O8 Li1 As1 111.8(11) 1_456 4_456
O4 Li1 As1 102.8(11) 4_556 4_456
O8 Li1 As1 29.6(5) 4_456 4_456
Li2 Li1 As1 151.9(13) 1_456 4_456
O4 Li1 Li2 84.6(12) . 4_456
O8 Li1 Li2 160.3(15) 1_456 4_456
O4 Li1 Li2 75.0(11) 4_556 4_456
O8 Li1 Li2 38.6(10) 4_456 4_456
Li2 Li1 Li2 144(2) 1_456 4_456
As1 Li1 Li2 63.4(10) 4_456 4_456
O4 Li1 As2 25.2(5) . .
O8 Li1 As2 108.3(11) 1_456 .
O4 Li1 As2 108.2(11) 4_556 .
O8 Li1 As2 103.5(10) 4_456 .
Li2 Li1 As2 64.4(10) 1_456 .
As1 Li1 As2 129.3(9) 4_456 .
Li2 Li1 As2 87.1(10) 4_456 .
O4 Li1 As1 116.4(11) . 1_456
O8 Li1 As1 25.2(5) 1_456 1_456
O4 Li1 As1 102.6(10) 4_556 1_456
O8 Li1 As1 116.6(12) 4_456 1_456
Li2 Li1 As1 65.5(10) 1_456 1_456
As1 Li1 As1 88.2(7) 4_456 1_456
Li2 Li1 As1 149.4(13) 4_456 1_456
As2 Li1 As1 121.5(8) . 1_456
O4 Li1 As2 106.3(11) . 4_556
O8 Li1 As2 105.0(12) 1_456 4_556
O4 Li1 As2 24.8(5) 4_556 4_556
O8 Li1 As2 99.2(10) 4_456 4_556
Li2 Li1 As2 92.0(12) 1_456 4_556
As1 Li1 As2 112.0(8) 4_456 4_556
Li2 Li1 As2 63.1(9) 4_456 4_556
As2 Li1 As2 85.4(7) . 4_556
As1 Li1 As2 124.5(9) 1_456 4_556
O8 Li2 O2 131(2) . 3_756
O8 Li2 O6 124.6(19) . 1_655
O2 Li2 O6 81.9(15) 3_756 1_655
O8 Li2 O7 129.2(19) . 1_654
O2 Li2 O7 92.9(15) 3_756 1_654
O6 Li2 O7 78.5(15) 1_655 1_654
O8 Li2 Li1 42.9(9) . 1_654
O2 Li2 Li1 148(2) 3_756 1_654
O6 Li2 Li1 129.4(18) 1_655 1_654
O7 Li2 Li1 86.6(14) 1_654 1_654
O8 Li2 As1 116.0(19) . 3_756
O2 Li2 As1 29.4(7) 3_756 3_756
O6 Li2 As1 109.8(14) 1_655 3_756
O7 Li2 As1 89.5(12) 1_654 3_756
Li1 Li2 As1 118.2(16) 1_654 3_756
O8 Li2 Li1 39.2(9) . 4_655
O2 Li2 Li1 147.2(19) 3_756 4_655
O6 Li2 Li1 87.5(13) 1_655 4_655
O7 Li2 Li1 115.3(16) 1_654 4_655
Li1 Li2 Li1 56.0(7) 1_654 4_655
As1 Li2 Li1 152.6(17) 3_756 4_655
O8 Li2 As2 104.6(15) . 1_654
O2 Li2 As2 103.1(14) 3_756 1_654
O6 Li2 As2 108.3(16) 1_655 1_654
O7 Li2 As2 30.5(6) 1_654 1_654
Li1 Li2 As2 62.7(9) 1_654 1_654
As1 Li2 As2 85.5(9) 3_756 1_654
Li1 Li2 As2 109.6(12) 4_655 1_654
O8 Li2 Th1 140.8(17) . 3_757
O2 Li2 Th1 38.1(8) 3_756 3_757
O6 Li2 Th1 44.2(7) 1_655 3_757
O7 Li2 Th1 88.7(12) 1_654 3_757
Li1 Li2 Th1 172.9(18) 1_654 3_757
As1 Li2 Th1 67.0(7) 3_756 3_757
Li1 Li2 Th1 121.9(13) 4_655 3_757
As2 Li2 Th1 114.5(11) 1_654 3_757
O8 Li2 Th1 127.0(16) . 1_655
O2 Li2 Th1 101.0(15) 3_756 1_655
O6 Li2 Th1 44.1(8) 1_655 1_655
O7 Li2 Th1 38.5(8) 1_654 1_655
Li1 Li2 Th1 98.7(13) 1_654 1_655
As1 Li2 Th1 114.8(11) 3_756 1_655
Li1 Li2 Th1 92.5(12) 4_655 1_655
As2 Li2 Th1 65.4(8) 1_654 1_655
Th1 Li2 Th1 74.4(9) 3_757 1_655

loop_
_geom_bond_atom_site_label_1
_geom_bond_atom_site_label_2
_geom_bond_distance
_geom_bond_site_symmetry_2
Th1 O7 2.351(11) 1_554
Th1 O2 2.362(9) 1_556
Th1 O3 2.435(10) 4_556
Th1 O1 2.467(9) 4
Th1 O5 2.489(10) .
Th1 O1 2.510(9) .
Th1 O6 2.524(10) 3_657
Th1 O6 2.578(10) .
Th1 O3 2.582(9) .
Th1 As1 3.2990(13) .
Th1 As2 3.3357(13) .
Th1 Li2 3.60(4) 3_757
As1 O8 1.658(10) .
As1 O2 1.669(9) .
As1 O5 1.675(10) .
As1 O3 1.718(10) .
As1 Li1 3.09(3) 4_655
As1 Li2 3.11(4) 3_756
As1 Li1 3.19(2) 1_654
As2 O4 1.650(10) .
As2 O7 1.686(11) .
As2 O6 1.696(10) .
As2 O1 1.711(9) .
As2 Li1 3.16(3) .
As2 Li1 3.20(3) 4
As2 Li2 3.21(4) 1_456
O1 Th1 2.467(9) 4_556
O2 Li2 2.04(4) 3_756
O2 Th1 2.362(9) 1_554
O3 Th1 2.435(10) 4
O4 Li1 1.91(3) .
O4 Li1 1.94(3) 4
O6 Li2 2.33(5) 1_455
O6 Th1 2.524(10) 3_657
O7 Li2 2.34(4) 1_456
O7 Th1 2.351(11) 1_556
O8 Li1 1.94(3) 1_654
O8 Li2 2.01(4) .
O8 Li1 2.04(3) 4_655
Li1 O8 1.94(3) 1_456
Li1 O4 1.94(3) 4_556
Li1 O8 2.04(3) 4_456
Li1 Li2 2.84(5) 1_456
Li1 As1 3.09(3) 4_456
Li1 Li2 3.15(4) 4_456
Li1 As1 3.19(2) 1_456
Li1 As2 3.20(3) 4_556
Li2 O2 2.04(4) 3_756
Li2 O6 2.33(5) 1_655
Li2 O7 2.34(4) 1_654
Li2 Li1 2.84(5) 1_654
Li2 As1 3.11(4) 3_756
Li2 Li1 3.15(4) 4_655
Li2 As2 3.21(4) 1_654
Li2 Th1 3.60(4) 3_757
Li2 Th1 3.68(5) 1_655
